data_4110213
loop_
_publ_author_name
'Matthew J. Horner'
'K. Travis Holman'
'Michael D. Ward'

_publ_section_title
;
 Architectural Diversity and Elastic Networks in Hydrogen-Bonded Host
 Frameworks: From Molecular Jaws to Cylinders
;
_journal_name_full 'Journal of the American Chemical Society'
_journal_page_first 14640
_journal_page_last 14660
_journal_paper_doi 10.1021/ja0741574
_journal_volume 129
_journal_year 2007
_chemical_formula_sum 'C16 H23 N3 O3 S'
_chemical_formula_weight 337.43
_chemical_name_common 'guanidinium sulfonate clathrate'
_chemical_name_systematic
; 
 ? 
;
_space_group_IT_number 19
_symmetry_cell_setting orthorhombic
_symmetry_space_group_name_Hall 'P 2ac 2ab'
_symmetry_space_group_name_H-M 'P 21 21 21'
_atom_sites_solution_hydrogens geom
_atom_sites_solution_primary direct
_atom_sites_solution_secondary difmap
_audit_creation_method SHELXL-97
_cell_angle_alpha 90.00
_cell_angle_beta 90.00
_cell_angle_gamma 90.00
_cell_formula_units_Z 4
_cell_length_a 7.4439(5)
_cell_length_b 11.6454(7)
_cell_length_c 21.0703(13)
_cell_measurement_reflns_used 3845
_cell_measurement_temperature 173(2)
_cell_measurement_theta_max 25.180
_cell_measurement_theta_min 2.607
_cell_volume 1826.5(2)
_computing_cell_refinement 'SAINT, Bruker'
_computing_data_collection 'SMART, Bruker (or Siemens)'
_computing_data_reduction 'SAINT, Bruker'
_computing_molecular_graphics 'XSEED, L. Barbour; http://www.xseed.com'
_computing_publication_material CIFTAB
_computing_structure_refinement 'SHELXL-97 (Sheldrick, 1997)'
_computing_structure_solution 'SHELXS-97 (Sheldrick, 1990)'
_diffrn_ambient_temperature 173(2)
_diffrn_measured_fraction_theta_full 1.000
_diffrn_measured_fraction_theta_max 1.000
_diffrn_measurement_device_type 'SMART platform CCD, Bruker (or Siemens)'
_diffrn_measurement_method 'omega scans'
_diffrn_radiation_monochromator graphite
_diffrn_radiation_source 'fine-focus sealed tube'
_diffrn_radiation_type MoK\a
_diffrn_radiation_wavelength 0.71073
_diffrn_reflns_av_R_equivalents 0.0453
_diffrn_reflns_av_sigmaI/netI 0.0459
_diffrn_reflns_limit_h_max 9
_diffrn_reflns_limit_h_min -9
_diffrn_reflns_limit_k_max 8
_diffrn_reflns_limit_k_min -14
_diffrn_reflns_limit_l_max 25
_diffrn_reflns_limit_l_min -26
_diffrn_reflns_number 11446
_diffrn_reflns_theta_full 26.99
_diffrn_reflns_theta_max 26.99
_diffrn_reflns_theta_min 1.93
_exptl_absorpt_coefficient_mu 0.194
_exptl_absorpt_correction_T_max 0.9640
_exptl_absorpt_correction_T_min 0.9316
_exptl_absorpt_correction_type multi-scan
_exptl_absorpt_process_details 'SADABS, G. Sheldrick (1999)'
_exptl_crystal_colour colorless
_exptl_crystal_density_diffrn 1.227
_exptl_crystal_description plate
_exptl_crystal_F_000 720
_exptl_crystal_size_max 0.37
_exptl_crystal_size_mid 0.24
_exptl_crystal_size_min 0.19
_refine_diff_density_max 0.780
_refine_diff_density_min -0.490
_refine_diff_density_rms 0.068
_refine_ls_abs_structure_details 'Flack H D (1983), Acta Cryst. A39, 876-881'
_refine_ls_abs_structure_Flack -0.15(14)
_refine_ls_extinction_coef 0.005(3)
_refine_ls_extinction_expression Fc^*^=kFc[1+0.001xFc^2^\l^3^/sin(2\q)]^-1/4^
_refine_ls_extinction_method SHELXL
_refine_ls_goodness_of_fit_ref 0.946
_refine_ls_hydrogen_treatment mixed
_refine_ls_matrix_type full
_refine_ls_number_parameters 212
_refine_ls_number_reflns 3993
_refine_ls_number_restraints 0
_refine_ls_restrained_S_all 0.946
_refine_ls_R_factor_all 0.0966
_refine_ls_R_factor_gt 0.0670
_refine_ls_shift/su_max 0.000
_refine_ls_shift/su_mean 0.000
_refine_ls_structure_factor_coef Fsqd
_refine_ls_weighting_details 'calc w=1/[\s^2^(Fo^2^)+(0.1471P)^2^+0.0000P] where P=(Fo^2^+2Fc^2^)/3'
_refine_ls_weighting_scheme calc
_refine_ls_wR_factor_gt 0.1813
_refine_ls_wR_factor_ref 0.2072
_reflns_number_gt 2502
_reflns_number_total 3993
_reflns_threshold_expression >2sigma(I)
_cod_data_source_file ja0741574si20070910_040750_12.cif
_cod_data_source_block G3MBS_p-xylene
_cod_database_code 4110213

loop_
_symmetry_equiv_pos_as_xyz
'x, y, z'
'-x+1/2, -y, z+1/2'
'x+1/2, -y+1/2, -z'
'-x, y+1/2, -z+1/2'

loop_
_atom_site_label
_atom_site_type_symbol
_atom_site_fract_x
_atom_site_fract_y
_atom_site_fract_z
_atom_site_U_iso_or_equiv
_atom_site_adp_type
_atom_site_occupancy
_atom_site_symmetry_multiplicity
_atom_site_calc_flag
_atom_site_refinement_flags
S1 S 0.75482(13) 0.12984(6) 0.17755(4) 0.0468(3) Uani 1 1 d .
O3 O 0.7431(4) 0.24898(19) 0.19875(11) 0.0518(6) Uani 1 1 d .
C8 C 0.7521(6) -0.2127(3) 0.26442(15) 0.0454(7) Uani 1 1 d .
N2 N 0.9065(5) -0.1630(3) 0.24993(17) 0.0581(9) Uani 1 1 d .
H2A H 1.0084 -0.1987 0.2576 0.070 Uiso 1 1 calc R
H2B H 0.9074 -0.0941 0.2327 0.070 Uiso 1 1 calc R
N3 N 0.7482(5) -0.3155(2) 0.29026(14) 0.0514(7) Uani 1 1 d .
H3A H 0.8493 -0.3521 0.2981 0.062 Uiso 1 1 calc R
H3B H 0.6447 -0.3477 0.2997 0.062 Uiso 1 1 calc R
N1 N 0.5991(4) -0.1561(3) 0.25287(16) 0.0539(8) Uani 1 1 d .
H1A H 0.4952 -0.1877 0.2626 0.065 Uiso 1 1 calc R
H1B H 0.6023 -0.0874 0.2356 0.065 Uiso 1 1 calc R
O1 O 0.5900(3) 0.0658(2) 0.18783(13) 0.0529(7) Uani 1 1 d .
O2 O 0.9093(3) 0.0700(2) 0.20433(14) 0.0570(7) Uani 1 1 d .
C2 C 0.7835(5) 0.2366(3) 0.06222(17) 0.0545(10) Uani 1 1 d .
H2 H 0.7597 0.3060 0.0844 0.065 Uiso 1 1 calc R
C1 C 0.7916(5) 0.1339(3) 0.09484(18) 0.0518(9) Uani 1 1 d .
C4 C 0.8417(6) 0.1344(4) -0.0350(2) 0.0725(12) Uani 1 1 d .
H4 H 0.8578 0.1338 -0.0797 0.087 Uiso 1 1 calc R
C3 C 0.8106(6) 0.2386(4) -0.0038(2) 0.0635(11) Uani 1 1 d .
C12 C 1.2151(7) 0.8786(4) -0.1136(2) 0.0749(14) Uani 1 1 d .
C5 C 0.8493(7) 0.0321(4) -0.0017(2) 0.0700(12) Uani 1 1 d .
H5 H 0.8719 -0.0376 -0.0237 0.084 Uiso 1 1 calc R
C6 C 0.8243(6) 0.0304(4) 0.0639(2) 0.0604(10) Uani 1 1 d .
H6 H 0.8293 -0.0397 0.0868 0.073 Uiso 1 1 calc R
C9 C 0.8958(7) 0.7475(4) -0.1077(2) 0.0762(13) Uani 1 1 d .
C11 C 1.2006(7) 0.7815(4) -0.0744(2) 0.0737(14) Uani 1 1 d .
H11 H 1.2999 0.7587 -0.0491 0.088 Uiso 1 1 calc R
C7 C 0.8056(7) 0.3508(5) -0.0388(2) 0.0786(14) Uani 1 1 d .
H7A H 0.9285 0.3771 -0.0467 0.118 Uiso 1 1 calc R
H7B H 0.7419 0.4080 -0.0131 0.118 Uiso 1 1 calc R
H7C H 0.7430 0.3405 -0.0793 0.118 Uiso 1 1 calc R
C15 C 0.7343(9) 0.6732(5) -0.1075(3) 0.1001(17) Uani 1 1 d .
H15A H 0.7623 0.6001 -0.1283 0.150 Uiso 1 1 calc R
H15B H 0.6367 0.7115 -0.1304 0.150 Uiso 1 1 calc R
H15C H 0.6970 0.6587 -0.0636 0.150 Uiso 1 1 calc R
C14 C 0.9076(8) 0.8470(5) -0.1449(2) 0.0825(15) Uani 1 1 d .
H14 H 0.8065 0.8716 -0.1688 0.099 Uiso 1 1 calc R
C10 C 1.0431(7) 0.7189(4) -0.0725(2) 0.0736(12) Uani 1 1 d .
H10 H 1.0370 0.6535 -0.0456 0.088 Uiso 1 1 calc R
C13 C 1.0639(9) 0.9091(4) -0.1470(2) 0.0820(16) Uani 1 1 d .
H13 H 1.0679 0.9761 -0.1726 0.098 Uiso 1 1 calc R
C16 C 1.3877(9) 0.9446(5) -0.1190(3) 0.104(2) Uani 1 1 d .
H16A H 1.4748 0.8998 -0.1435 0.157 Uiso 1 1 calc R
H16B H 1.4358 0.9593 -0.0765 0.157 Uiso 1 1 calc R
H16C H 1.3651 1.0179 -0.1405 0.157 Uiso 1 1 calc R

loop_
_atom_site_aniso_label
_atom_site_aniso_U_11
_atom_site_aniso_U_22
_atom_site_aniso_U_33
_atom_site_aniso_U_23
_atom_site_aniso_U_13
_atom_site_aniso_U_12
S1 0.0443(4) 0.0429(4) 0.0531(5) 0.0009(3) 0.0006(5) -0.0008(5)
O3 0.0560(14) 0.0446(12) 0.0548(13) -0.0036(10) 0.0036(13) -0.0014(14)
C8 0.0427(16) 0.0465(16) 0.0469(16) 0.0020(13) 0.0022(18) 0.0027(18)
N2 0.0514(19) 0.051(2) 0.072(2) 0.0121(17) -0.0013(17) -0.0006(15)
N3 0.0451(15) 0.0501(15) 0.0589(16) 0.0066(12) 0.0034(18) 0.0025(17)
N1 0.0441(17) 0.051(2) 0.0665(19) 0.0050(16) -0.0006(16) -0.0010(14)
O1 0.0428(14) 0.0487(13) 0.0671(16) 0.0057(13) 0.0060(12) -0.0020(11)
O2 0.0469(15) 0.0515(14) 0.0724(16) 0.0082(13) -0.0075(13) -0.0019(12)
C2 0.055(3) 0.0544(19) 0.054(2) 0.0000(16) 0.0025(17) -0.0021(17)
C1 0.051(2) 0.0509(19) 0.053(2) -0.0024(17) -0.0020(15) 0.0017(16)
C4 0.062(3) 0.097(3) 0.058(2) -0.011(3) 0.007(2) -0.006(3)
C3 0.051(2) 0.076(3) 0.063(2) 0.008(2) 0.0043(18) -0.005(2)
C12 0.096(4) 0.063(2) 0.065(2) -0.004(2) 0.020(3) 0.014(3)
C5 0.072(3) 0.072(3) 0.066(3) -0.018(2) 0.011(2) -0.003(2)
C6 0.062(2) 0.053(2) 0.067(3) -0.0043(19) 0.0075(19) -0.0018(19)
C9 0.083(3) 0.080(3) 0.066(3) -0.008(2) -0.004(2) 0.024(3)
C11 0.084(4) 0.073(3) 0.065(3) 0.005(2) -0.002(2) 0.023(2)
C7 0.076(3) 0.096(3) 0.065(3) 0.023(2) 0.007(2) -0.002(3)
C15 0.093(4) 0.116(4) 0.092(4) -0.011(3) -0.007(3) 0.005(4)
C14 0.100(4) 0.092(4) 0.055(3) -0.009(3) 0.001(3) 0.036(3)
C10 0.075(3) 0.069(3) 0.077(3) 0.008(2) 0.004(2) 0.015(2)
C13 0.112(4) 0.073(3) 0.060(3) 0.012(2) 0.022(3) 0.037(3)
C16 0.114(5) 0.082(3) 0.117(5) -0.006(4) 0.022(4) 0.003(4)

loop_
_atom_type_symbol
_atom_type_description
_atom_type_scat_dispersion_real
_atom_type_scat_dispersion_imag
_atom_type_scat_source
C C 0.0033 0.0016 'International Tables Vol C Tables 4.2.6.8 and 6.1.1.4'
H H 0.0000 0.0000 'International Tables Vol C Tables 4.2.6.8 and 6.1.1.4'
N N 0.0061 0.0033 'International Tables Vol C Tables 4.2.6.8 and 6.1.1.4'
O O 0.0106 0.0060 'International Tables Vol C Tables 4.2.6.8 and 6.1.1.4'
S S 0.1246 0.1234 'International Tables Vol C Tables 4.2.6.8 and 6.1.1.4'

loop_
_geom_angle_atom_site_label_1
_geom_angle_atom_site_label_2
_geom_angle_atom_site_label_3
_geom_angle
O1 S1 O2 111.29(13)
O1 S1 O3 113.08(16)
O2 S1 O3 112.51(16)
O1 S1 C1 107.00(17)
O2 S1 C1 105.82(18)
O3 S1 C1 106.60(16)
N3 C8 N2 120.8(4)
N3 C8 N1 120.3(4)
N2 C8 N1 118.8(3)
C1 C2 C3 120.1(4)
C2 C1 C6 121.6(3)
C2 C1 S1 120.5(3)
C6 C1 S1 117.8(3)
C5 C4 C3 121.1(4)
C4 C3 C2 118.2(4)
C4 C3 C7 122.0(4)
C2 C3 C7 119.8(4)
C13 C12 C11 116.5(5)
C13 C12 C16 122.0(5)
C11 C12 C16 121.5(5)
C4 C5 C6 120.6(4)
C1 C6 C5 118.4(4)
C10 C9 C14 117.1(5)
C10 C9 C15 120.5(5)
C14 C9 C15 122.4(5)
C10 C11 C12 120.5(5)
C13 C14 C9 120.5(5)
C9 C10 C11 122.5(5)
C14 C13 C12 122.9(5)

loop_
_geom_bond_atom_site_label_1
_geom_bond_atom_site_label_2
_geom_bond_distance
S1 O1 1.452(3)
S1 O2 1.458(3)
S1 O3 1.460(2)
S1 C1 1.765(4)
C8 N3 1.316(4)
C8 N2 1.323(5)
C8 N1 1.338(5)
C2 C1 1.381(5)
C2 C3 1.407(6)
C1 C6 1.392(5)
C4 C5 1.384(7)
C4 C3 1.399(7)
C3 C7 1.500(7)
C12 C13 1.373(7)
C12 C11 1.405(7)
C12 C16 1.502(7)
C5 C6 1.393(6)
C9 C10 1.366(6)
C9 C14 1.401(7)
C9 C15 1.482(7)
C11 C10 1.381(7)
C14 C13 1.371(7)

loop_
_cod_related_entry_id
_cod_related_entry_database
_cod_related_entry_code
1 ChemSpider 30660380
